data_2101795
loop_
_publ_author_name
'Marsh, R. E.'

_publ_section_title
;
 The perils of <i>Cc</i> revisited
;
_journal_issue 2
_journal_name_full 'Acta Crystallographica Section B'
_journal_page_first 317
_journal_page_last 322
_journal_paper_doi 10.1107/S010876819601381X
_journal_volume 53
_journal_year 1997
_chemical_formula_moiety 'C73 H108 O12 '
_chemical_formula_sum 'C73 H108 O12'
_space_group_IT_number 15
_symmetry_cell_setting monoclinic
_symmetry_space_group_name_Hall '-C 2yc'
_symmetry_space_group_name_H-M 'C 1 2/c 1'
_audit_creation_method CSD-QUEST3D-V5
_cell_angle_alpha 90
_cell_angle_beta 94.50(10)
_cell_angle_gamma 90
_cell_formula_units_Z 4
_cell_length_a 25.442(8)
_cell_length_b 10.051(3)
_cell_length_c 27.062(10)
_cell_volume 6899(4)
_cod_data_source_file an0533.cif
_cod_data_source_block CSD_CIF_MIF_TARBOD01
_cod_depositor_comments
;

  Added moiety chemical formula from Marsh (1997) paper. The summary
  chemical formula is calculated from moiety formula using 'AdHocParser'
  (svn://www.crystallography.net/cod-tools/trunk/Formulae/AdHocParser.yp,
  revision 1441.)

  Removing 96 atoms which were symmetric equivalents of the atoms from
  the asymmetric unit.

  Andrius Merkys
  2013-11-06
;
_cod_original_sg_symbol_H-M 'C 2/c'
_cod_database_code 2101795

loop_
_symmetry_equiv_pos_as_xyz
x,y,z
-x,y,1/2-z
1/2+x,1/2+y,z
1/2-x,1/2+y,1/2-z
-x,-y,-z
x,-y,-1/2+z
-1/2-x,-1/2-y,-z
-1/2+x,-1/2-y,-1/2+z

loop_
_atom_site_label
_atom_site_fract_x
_atom_site_fract_y
_atom_site_fract_z
_atom_site_type_symbol
C1 .0 .5031 .25 C
C2 -.0322 .4178 .2831 C
O1 .0040 .3352 .3133 O
C3 -.0188 .2492 .3436 C
O2 -.0650 .2440 .3458 O
C4 .0214 .1628 .3710 C
C5 -.0024 .0718 .4084 C
C6 -.0156 .1398 .4558 C
C7 -.0661 .1314 .4712 C
C8 -.0793 .1862 .5160 C
C9 -.0391 .2517 .5446 C
C10 .0124 .2672 .5297 C
C11 .0224 .2078 .4852 C
O3 -.0492 .3074 .5900 O
C12 -.1356 .1732 .5316 C
C13 -.1379 .1040 .5817 C
C14 -.1711 .0936 .4946 C
C15 -.1608 .3114 .5332 C
C16 .0563 .3430 .5607 C
C17 .1065 .3498 .5331 C
C18 .0391 .4860 .5704 C
C19 .0696 .2722 .6104 C
C20 .0379 .5902 .2831 C
O4 .0621 .6866 .2527 O
C21 .0647 .8120 .2688 C
O5 .0508 .8462 .3084 O
C22 .0840 .9027 .2301 C
C23 .0994 1.0404 .2498 C
C24 .1479 1.0480 .2858 C
C25 .1564 1.1614 .3144 C
C26 .2019 1.1802 .3451 C
C27 .2398 1.0790 .3467 C
C28 .2326 .9614 .3190 C
C29 .1863 .9504 .2889 C
O6 .2862 1.0961 .3760 O
C30 .2108 1.3076 .3764 C
C31 .1646 1.4066 .3655 C
C32 .2155 1.2751 .4312 C
C33 .2603 1.3799 .3628 C
C34 .2752 .8528 .3194 C
C35 .2891 .8036 .3728 C
C36 .2552 .7356 .2866 C
C37 .3247 .9117 .2987 C
H1 -.0540 .4804 .3066 H
H2 -.0592 .3560 .2607 H
H3 .0402 .1022 .3446 H
H4 .0510 .2260 .3905 H
H5 -.0382 .0298 .3910 H
H6 .0254 -.0064 .4182 H
H7 -.0958 .0806 .4482 H
H8 .0614 .2146 .4730 H
H9 -.0158 .3512 .6056 H
H10 -.1781 .0966 .5906 H
H11 -.1150 .1594 .6094 H
H12 -.1216 .0057 .5792 H
H13 -.2102 .0876 .5068 H
H14 -.1552 -.0054 .4910 H
H15 -.1728 .1423 .4586 H
H16 -.2005 .3013 .5442 H
H17 -.1618 .3554 .4968 H
H18 -.1380 .3726 .5612 H
H19 .1368 .3988 .5528 H
H20 .0969 .3961 .4968 H
H21 .1184 .2463 .5249 H
H22 .0704 .5370 .5922 H
H23 .0042 .4860 .5906 H
H24 .0308 .5372 .5356 H
H25 .1004 .3258 .6316 H
H26 .0830 .1721 .6036 H
H27 .0350 .2678 .6309 H
H28 .0678 .5286 .3020 H
H29 .0162 .6413 .3102 H
H30 .1180 .8581 .2154 H
H31 .0530 .9144 .2008 H
H32 .1064 1.1032 .2185 H
H33 .0668 1.0800 .2684 H
H34 .1270 1.2373 .3124 H
H35 .1798 .8622 .2668 H
H36 .3098 1.0151 .3730 H
H37 .1716 1.4949 .3877 H
H38 .1282 1.3606 .3745 H
H39 .1618 1.4331 .3267 H
H40 .2230 1.3611 .4535 H
H41 .2498 1.2060 .4388 H
H42 .1812 1.2232 .4418 H
H43 .2658 1.4686 .3848 H
H44 .2562 1.4068 .3239 H
H45 .2939 1.3250 .3696 H
H46 .3190 .7276 .3728 H
H47 .2544 .7632 .3874 H
H48 .3036 .8858 .3955 H
H49 .2852 .6598 .2870 H
H50 .2460 .7702 .2492 H
H51 .2201 .6948 .3007 H
H52 .3549 .8363 .2988 H
H53 .3388 .9942 .3215 H
H54 .3150 .9459 .2613 H

loop_
_atom_type_symbol
C
H
O
